data_4336228
loop_
_publ_author_name
'Yu-Cheng Wang'
'Jyh-Horung Chen'
'Shin-Shin Wang'
'Jo-Yu Tung'

_publ_section_title
;
 Unusual Inner C-Alkylation of 2-N-Substituted N-Confused Porphyrin Cobalt
 Complexes in Toluene and p-Xylene
;
_journal_name_full 'Inorganic Chemistry'
_journal_page_first 10711
_journal_page_last 10713
_journal_paper_doi 10.1021/ic401507d
_journal_volume 52
_journal_year 2013
_chemical_formula_moiety 'C53 H38 N4 O2'
_chemical_formula_sum 'C53 H38 N4 O2'
_chemical_formula_weight 762.87
_space_group_IT_number 2
_symmetry_cell_setting triclinic
_symmetry_Int_Tables_number 2
_symmetry_space_group_name_Hall '-P 1'
_symmetry_space_group_name_H-M 'P -1'
_atom_sites_solution_hydrogens geom
_atom_sites_solution_primary direct
_atom_sites_solution_secondary difmap
_audit_creation_method SHELXL-97
_cell_angle_alpha 83.077(4)
_cell_angle_beta 86.035(4)
_cell_angle_gamma 76.838(4)
_cell_formula_units_Z 2
_cell_length_a 10.1896(7)
_cell_length_b 13.0973(9)
_cell_length_c 15.0671(9)
_cell_measurement_reflns_used 9912
_cell_measurement_temperature 150(2)
_cell_measurement_theta_max 25.7958
_cell_measurement_theta_min 2.5143
_cell_volume 1941.9(2)
_computing_cell_refinement 'Bruker SAINT'
_computing_data_collection 'Bruker APEX2'
_computing_data_reduction 'Bruker SAINT'
_computing_molecular_graphics 'Bruker SHELXTL'
_computing_publication_material 'Bruker SHELXTL'
_computing_structure_refinement 'SHELXL-97 (Sheldrick, 2008)'
_computing_structure_solution 'SHELXS-97 (Sheldrick, 2008)'
_diffrn_ambient_temperature 150(2)
_diffrn_measured_fraction_theta_full 0.994
_diffrn_measured_fraction_theta_max 0.994
_diffrn_measurement_device_type 'Bruker APEX-II CCD'
_diffrn_measurement_method '\f and \w scans'
_diffrn_radiation_monochromator graphite
_diffrn_radiation_probe x-ray
_diffrn_radiation_type MoK\a
_diffrn_radiation_wavelength 0.71073
_diffrn_reflns_av_R_equivalents 0.0780
_diffrn_reflns_av_sigmaI/netI 0.0593
_diffrn_reflns_limit_h_max 12
_diffrn_reflns_limit_h_min -12
_diffrn_reflns_limit_k_max 16
_diffrn_reflns_limit_k_min -16
_diffrn_reflns_limit_l_max 18
_diffrn_reflns_limit_l_min -18
_diffrn_reflns_number 44289
_diffrn_reflns_theta_full 26.61
_diffrn_reflns_theta_max 26.61
_diffrn_reflns_theta_min 1.99
_diffrn_source 'fine-focus sealed tube'
_exptl_absorpt_coefficient_mu 0.080
_exptl_absorpt_correction_T_max 0.9936
_exptl_absorpt_correction_T_min 0.9733
_exptl_absorpt_correction_type multi-scan
_exptl_absorpt_process_details 'SADABS V2008/1 (Bruker AXS Inc.)'
_exptl_crystal_colour blue
_exptl_crystal_density_diffrn 1.305
_exptl_crystal_description parallelepiped
_exptl_crystal_F_000 800
_exptl_crystal_size_max 0.34
_exptl_crystal_size_mid 0.15
_exptl_crystal_size_min 0.08
_refine_diff_density_max 0.343
_refine_diff_density_min -0.335
_refine_diff_density_rms 0.068
_refine_ls_extinction_method none
_refine_ls_goodness_of_fit_ref 1.027
_refine_ls_hydrogen_treatment mixed
_refine_ls_matrix_type full
_refine_ls_number_parameters 631
_refine_ls_number_reflns 8094
_refine_ls_number_restraints 0
_refine_ls_restrained_S_all 1.027
_refine_ls_R_factor_all 0.0936
_refine_ls_R_factor_gt 0.0559
_refine_ls_shift/su_max 0.000
_refine_ls_shift/su_mean 0.000
_refine_ls_structure_factor_coef Fsqd
_refine_ls_weighting_details 'calc w=1/[\s^2^(Fo^2^)+(0.0944P)^2^+0.4986P] where P=(Fo^2^+2Fc^2^)/3'
_refine_ls_weighting_scheme calc
_refine_ls_wR_factor_gt 0.1453
_refine_ls_wR_factor_ref 0.1761
_reflns_number_gt 5444
_reflns_number_total 8094
_reflns_threshold_expression >2sigma(I)
_cod_data_source_file ic401507d_si_001_1.cif
_cod_data_source_block banctpp
_cod_database_code 4336228

loop_
_symmetry_equiv_pos_as_xyz
'x, y, z'
'-x, -y, -z'

loop_
_atom_site_label
_atom_site_type_symbol
_atom_site_fract_x
_atom_site_fract_y
_atom_site_fract_z
_atom_site_U_iso_or_equiv
_atom_site_adp_type
_atom_site_occupancy
_atom_site_symmetry_multiplicity
_atom_site_calc_flag
_atom_site_refinement_flags
_atom_site_disorder_assembly
_atom_site_disorder_group
N1 N -0.42293(17) 1.11853(13) 0.98628(11) 0.0309(4) Uani 1 1 d . . .
N2 N -0.38501(17) 1.04736(13) 0.80623(11) 0.0320(4) Uani 1 1 d . . .
H2A H -0.3549 1.0187 0.8589 0.038 Uiso 1 1 calc R . .
N3 N -0.14622(17) 0.88579(13) 0.86163(11) 0.0298(4) Uani 1 1 d . . .
N4 N -0.01535(17) 0.89998(14) 1.12338(11) 0.0325(4) Uani 1 1 d . A .
C1 C -0.4355(2) 1.13255(15) 1.07693(13) 0.0303(4) Uani 1 1 d . . .
C2 C -0.5609(2) 1.20682(16) 1.09519(14) 0.0343(5) Uani 1 1 d . . .
H2B H -0.5950 1.2283 1.1519 0.041 Uiso 1 1 calc R . .
C3 C -0.6196(2) 1.23945(16) 1.01647(14) 0.0347(5) Uani 1 1 d . . .
H3B H -0.7028 1.2886 1.0066 0.042 Uiso 1 1 calc R . .
C4 C -0.5304(2) 1.18465(15) 0.94950(13) 0.0311(4) Uani 1 1 d . . .
C5 C -0.5548(2) 1.20078(16) 0.85598(13) 0.0320(4) Uani 1 1 d . . .
C6 C -0.4852(2) 1.13793(16) 0.79240(14) 0.0328(5) Uani 1 1 d . . .
C7 C -0.5012(2) 1.15580(18) 0.69724(15) 0.0430(6) Uani 1 1 d . . .
H7A H -0.5624 1.2131 0.6670 0.052 Uiso 1 1 calc R . .
C8 C -0.4154(2) 1.07817(18) 0.65803(15) 0.0428(6) Uani 1 1 d . . .
H8A H -0.4070 1.0709 0.5958 0.051 Uiso 1 1 calc R . .
C9 C -0.3389(2) 1.00817(17) 0.72631(14) 0.0347(5) Uani 1 1 d . . .
C10 C -0.2355(2) 0.92126(16) 0.71195(14) 0.0350(5) Uani 1 1 d . . .
C11 C -0.1510(2) 0.85899(16) 0.77904(13) 0.0321(5) Uani 1 1 d . . .
C12 C -0.0607(2) 0.75800(17) 0.76663(14) 0.0395(5) Uani 1 1 d . . .
H12A H -0.0464 0.7233 0.7138 0.047 Uiso 1 1 calc R . .
C13 C -0.0016(2) 0.72372(17) 0.84471(14) 0.0368(5) Uani 1 1 d . . .
H13A H 0.0621 0.6593 0.8582 0.044 Uiso 1 1 calc R . .
C14 C -0.0537(2) 0.80372(15) 0.90458(13) 0.0290(4) Uani 1 1 d . . .
C15 C -0.01332(19) 0.79809(15) 0.99145(13) 0.0279(4) Uani 1 1 d . . .
C16 C -0.0758(2) 0.87560(15) 1.04962(13) 0.0290(4) Uani 1 1 d . . .
C17 C -0.2023(2) 0.94149(15) 1.04568(13) 0.0290(4) Uani 1 1 d . . .
H17A H -0.2663 0.9434 1.0022 0.035 Uiso 1 1 calc R . .
C18 C -0.2220(2) 1.00543(15) 1.11623(13) 0.0301(4) Uani 1 1 d . . .
C19 C -0.1014(2) 0.97750(16) 1.16132(14) 0.0334(5) Uani 1 1 d . . .
H19A H -0.0833 1.0089 1.2115 0.040 Uiso 1 1 calc R . .
C20 C -0.3370(2) 1.08647(15) 1.13786(13) 0.0298(4) Uani 1 1 d . . .
C21 C -0.6555(2) 1.29670(17) 0.82201(14) 0.0356(5) Uani 1 1 d . . .
C22 C -0.6407(2) 1.39539(18) 0.83821(17) 0.0449(6) Uani 1 1 d . . .
H22A H -0.5704 1.4008 0.8744 0.054 Uiso 1 1 calc R . .
C23 C -0.7277(3) 1.48655(19) 0.80198(18) 0.0525(7) Uani 1 1 d . . .
H23A H -0.7171 1.5536 0.8142 0.063 Uiso 1 1 calc R . .
C24 C -0.8282(3) 1.4800(2) 0.74897(16) 0.0564(7) Uani 1 1 d . . .
H24A H -0.8854 1.5424 0.7224 0.068 Uiso 1 1 calc R . .
C25 C -0.8461(3) 1.3830(2) 0.73433(17) 0.0582(8) Uani 1 1 d . . .
H25A H -0.9168 1.3784 0.6981 0.070 Uiso 1 1 calc R . .
C26 C -0.7624(2) 1.2914(2) 0.77160(15) 0.0458(6) Uani 1 1 d . . .
H26A H -0.7782 1.2247 0.7627 0.055 Uiso 1 1 calc R . .
C27 C -0.2130(2) 0.88770(17) 0.62006(15) 0.0420(6) Uani 1 1 d . . .
C28 C -0.3095(3) 0.8483(2) 0.5834(2) 0.0674(9) Uani 1 1 d . . .
H28A H -0.3928 0.8470 0.6155 0.081 Uiso 1 1 calc R . .
C29 C -0.2859(4) 0.8110(3) 0.5007(3) 0.0896(13) Uani 1 1 d . . .
H29A H -0.3527 0.7834 0.4767 0.108 Uiso 1 1 calc R . .
C30 C -0.1678(4) 0.8134(2) 0.45321(19) 0.0756(11) Uani 1 1 d . . .
H30A H -0.1521 0.7869 0.3965 0.091 Uiso 1 1 calc R . .
C31 C -0.0713(4) 0.8540(2) 0.48723(17) 0.0643(8) Uani 1 1 d . . .
H31A H 0.0101 0.8574 0.4534 0.077 Uiso 1 1 calc R . .
C32 C -0.0932(3) 0.8902(2) 0.57140(16) 0.0513(6) Uani 1 1 d . . .
H32A H -0.0256 0.9168 0.5955 0.062 Uiso 1 1 calc R . .
C33 C 0.0916(2) 0.70299(15) 1.02182(12) 0.0281(4) Uani 1 1 d . . .
C34 C 0.2260(2) 0.69269(17) 0.99206(15) 0.0371(5) Uani 1 1 d . . .
H34A H 0.2532 0.7493 0.9557 0.044 Uiso 1 1 calc R . .
C35 C 0.3202(2) 0.60062(19) 1.01508(16) 0.0424(5) Uani 1 1 d . . .
H35A H 0.4120 0.5951 0.9956 0.051 Uiso 1 1 calc R . .
C36 C 0.2819(2) 0.51764(19) 1.06567(17) 0.0475(6) Uani 1 1 d . . .
H36A H 0.3467 0.4542 1.0808 0.057 Uiso 1 1 calc R . .
C37 C 0.1493(3) 0.5264(2) 1.09454(18) 0.0520(6) Uani 1 1 d . . .
H37A H 0.1224 0.4683 1.1290 0.062 Uiso 1 1 calc R . .
C38 C 0.0547(2) 0.61873(18) 1.07399(15) 0.0405(5) Uani 1 1 d . . .
H38A H -0.0361 0.6244 1.0958 0.049 Uiso 1 1 calc R . .
C39 C -0.3433(2) 1.12469(16) 1.22756(13) 0.0329(5) Uani 1 1 d . . .
C40 C -0.3139(2) 1.05457(18) 1.30462(14) 0.0388(5) Uani 1 1 d . . .
H40A H -0.2949 0.9808 1.3004 0.047 Uiso 1 1 calc R . .
C41 C -0.3119(3) 1.0905(2) 1.38696(15) 0.0470(6) Uani 1 1 d . . .
H41A H -0.2918 1.0413 1.4385 0.056 Uiso 1 1 calc R . .
C42 C -0.3389(3) 1.1970(2) 1.39486(16) 0.0509(6) Uani 1 1 d . . .
H42A H -0.3361 1.2215 1.4514 0.061 Uiso 1 1 calc R . .
C43 C -0.3701(3) 1.2681(2) 1.31925(16) 0.0508(6) Uani 1 1 d . . .
H43A H -0.3908 1.3417 1.3243 0.061 Uiso 1 1 calc R . .
C44 C -0.3714(2) 1.23276(17) 1.23678(14) 0.0410(5) Uani 1 1 d . . .
H44A H -0.3915 1.2824 1.1855 0.049 Uiso 1 1 calc R . .
C45 C 0.1228(2) 0.86266(19) 1.15070(16) 0.0382(5) Uani 1 1 d . . .
H45A H 0.185(3) 0.832(2) 1.0998(18) 0.052(7) Uiso 1 1 d . . .
H45B H 0.153(3) 0.928(3) 1.164(2) 0.093(11) Uiso 1 1 d . . .
O1 O 0.0465(4) 0.7361(4) 1.2690(3) 0.0567(11) Uani 0.477(2) 1 d P A 1
O2 O 0.2633(6) 0.7052(5) 1.2208(4) 0.0509(14) Uani 0.477(2) 1 d P A 1
C46 C 0.1371(8) 0.7611(6) 1.2222(5) 0.0404(16) Uani 0.477(2) 1 d P A 1
C47 C 0.2889(6) 0.5975(5) 1.2668(4) 0.0555(15) Uani 0.477(2) 1 d P A 1
H47A H 0.3601 0.5523 1.2319 0.067 Uiso 0.477(2) 1 calc PR A 1
H47B H 0.2058 0.5704 1.2664 0.067 Uiso 0.477(2) 1 calc PR A 1
C48 C 0.3308(7) 0.5861(4) 1.3612(4) 0.0518(14) Uani 0.477(2) 1 d P A 1
C49 C 0.4631(6) 0.5691(5) 1.3809(4) 0.0551(14) Uani 0.477(2) 1 d P . 1
H49A H 0.5291 0.5739 1.3338 0.066 Uiso 0.477(2) 1 calc PR A 1
C50 C 0.5035(7) 0.5448(5) 1.4689(5) 0.0688(18) Uani 0.477(2) 1 d P . 1
H50A H 0.5961 0.5365 1.4827 0.083 Uiso 0.477(2) 1 d PR A 1
C51 C 0.4081(9) 0.5326(6) 1.5350(4) 0.078(2) Uani 0.477(2) 1 d P . 1
H51A H 0.4363 0.5090 1.5949 0.093 Uiso 0.477(2) 1 d PR A 1
C52 C 0.2780(9) 0.5529(8) 1.5163(5) 0.097(3) Uani 0.477(2) 1 d P A 1
H52A H 0.2122 0.5482 1.5636 0.116 Uiso 0.477(2) 1 calc PR A 1
C53 C 0.2377(9) 0.5803(8) 1.4302(5) 0.086(2) Uani 0.477(2) 1 d P A 1
H53A H 0.1445 0.5954 1.4184 0.104 Uiso 0.477(2) 1 calc PR A 1
O1' O 0.0443(4) 0.8099(3) 1.2925(2) 0.0539(10) Uani 0.523(2) 1 d P A 2
O2' O 0.2582(6) 0.7469(4) 1.2484(4) 0.0549(13) Uani 0.523(2) 1 d P A 2
C46' C 0.1333(8) 0.8054(5) 1.2367(5) 0.0425(16) Uani 0.523(2) 1 d P A 2
C47' C 0.2892(6) 0.6963(4) 1.3367(4) 0.0620(16) Uani 0.523(2) 1 d P A 2
H47C H 0.2526 0.7472 1.3806 0.074 Uiso 0.523(2) 1 calc PR A 2
H47D H 0.3884 0.6766 1.3413 0.074 Uiso 0.523(2) 1 calc PR A 2
C48' C 0.2338(7) 0.6003(4) 1.3604(4) 0.0507(13) Uani 0.523(2) 1 d P A 2
C49' C 0.1433(7) 0.5958(5) 1.4336(4) 0.0626(15) Uani 0.523(2) 1 d P A 2
H49B H 0.1145 0.6544 1.4673 0.075 Uiso 0.523(2) 1 calc PR A 2
C50' C 0.0953(6) 0.5031(5) 1.4571(4) 0.0710(18) Uani 0.523(2) 1 d P A 2
H50B H 0.0330 0.4988 1.5065 0.085 Uiso 0.523(2) 1 calc PR A 2
C51' C 0.1388(7) 0.4193(5) 1.4084(4) 0.0710(18) Uani 0.523(2) 1 d P A 2
H51B H 0.1050 0.3573 1.4241 0.085 Uiso 0.523(2) 1 calc PR A 2
C52' C 0.2283(8) 0.4226(5) 1.3389(5) 0.0794(19) Uani 0.523(2) 1 d P A 2
H52B H 0.2584 0.3631 1.3065 0.095 Uiso 0.523(2) 1 calc PR A 2
C53' C 0.2763(7) 0.5126(5) 1.3148(4) 0.0682(16) Uani 0.523(2) 1 d P A 2
H53B H 0.3398 0.5143 1.2657 0.082 Uiso 0.523(2) 1 calc PR A 2

loop_
_atom_site_aniso_label
_atom_site_aniso_U_11
_atom_site_aniso_U_22
_atom_site_aniso_U_33
_atom_site_aniso_U_23
_atom_site_aniso_U_13
_atom_site_aniso_U_12
N1 0.0335(9) 0.0282(9) 0.0278(8) -0.0034(7) -0.0008(7) -0.0002(7)
N2 0.0344(9) 0.0289(9) 0.0278(9) -0.0037(7) -0.0054(7) 0.0048(7)
N3 0.0320(9) 0.0266(8) 0.0273(8) -0.0032(7) -0.0044(7) 0.0016(7)
N4 0.0307(9) 0.0340(9) 0.0321(9) -0.0077(7) -0.0034(7) -0.0028(7)
C1 0.0365(11) 0.0244(10) 0.0283(10) -0.0027(8) 0.0029(8) -0.0044(8)
C2 0.0378(11) 0.0302(11) 0.0315(10) -0.0057(8) 0.0053(9) -0.0017(9)
C3 0.0342(11) 0.0286(11) 0.0378(11) -0.0054(9) 0.0014(9) 0.0008(8)
C4 0.0326(11) 0.0249(10) 0.0336(10) -0.0040(8) -0.0012(9) -0.0015(8)
C5 0.0318(10) 0.0283(10) 0.0325(10) -0.0022(8) -0.0021(8) 0.0000(8)
C6 0.0354(11) 0.0272(10) 0.0313(10) -0.0004(8) -0.0057(9) 0.0023(8)
C7 0.0488(13) 0.0378(12) 0.0322(11) -0.0026(9) -0.0087(10) 0.0130(10)
C8 0.0486(13) 0.0415(13) 0.0303(11) -0.0052(9) -0.0094(10) 0.0093(10)
C9 0.0377(12) 0.0326(11) 0.0311(10) -0.0068(8) -0.0076(9) 0.0015(9)
C10 0.0395(12) 0.0307(11) 0.0314(11) -0.0069(8) -0.0099(9) 0.0038(9)
C11 0.0329(11) 0.0303(11) 0.0308(10) -0.0073(8) -0.0050(8) 0.0007(8)
C12 0.0467(13) 0.0337(11) 0.0326(11) -0.0120(9) -0.0101(10) 0.0091(10)
C13 0.0395(12) 0.0289(11) 0.0363(11) -0.0084(9) -0.0053(9) 0.0076(9)
C14 0.0289(10) 0.0249(10) 0.0311(10) -0.0058(8) -0.0023(8) 0.0000(8)
C15 0.0261(10) 0.0261(10) 0.0290(10) -0.0028(8) -0.0010(8) -0.0010(8)
C16 0.0324(11) 0.0285(10) 0.0252(9) -0.0018(8) -0.0031(8) -0.0049(8)
C17 0.0338(11) 0.0247(10) 0.0257(9) -0.0006(7) -0.0023(8) -0.0015(8)
C18 0.0356(11) 0.0260(10) 0.0263(10) -0.0018(8) 0.0002(8) -0.0031(8)
C19 0.0373(11) 0.0322(11) 0.0307(10) -0.0082(8) -0.0002(9) -0.0056(9)
C20 0.0363(11) 0.0243(10) 0.0270(10) -0.0024(8) 0.0026(8) -0.0040(8)
C21 0.0367(11) 0.0320(11) 0.0313(10) -0.0022(8) 0.0010(9) 0.0054(9)
C22 0.0452(13) 0.0336(12) 0.0508(14) 0.0001(10) -0.0020(11) -0.0007(10)
C23 0.0570(16) 0.0326(13) 0.0573(15) 0.0020(11) 0.0087(13) 0.0053(11)
C24 0.0662(17) 0.0452(15) 0.0373(13) 0.0020(11) 0.0001(12) 0.0261(12)
C25 0.0592(16) 0.0616(18) 0.0387(13) -0.0106(12) -0.0149(12) 0.0244(13)
C26 0.0492(14) 0.0437(13) 0.0367(12) -0.0093(10) -0.0109(10) 0.0109(11)
C27 0.0518(14) 0.0336(12) 0.0332(11) -0.0097(9) -0.0166(10) 0.0131(10)
C28 0.0551(17) 0.074(2) 0.0732(19) -0.0424(16) -0.0244(15) 0.0102(14)
C29 0.080(2) 0.106(3) 0.081(2) -0.061(2) -0.036(2) 0.017(2)
C30 0.102(3) 0.069(2) 0.0421(15) -0.0291(14) -0.0276(17) 0.0284(18)
C31 0.094(2) 0.0519(16) 0.0346(13) -0.0059(11) 0.0007(14) 0.0097(15)
C32 0.0697(17) 0.0466(14) 0.0336(12) -0.0054(10) -0.0034(12) -0.0034(12)
C33 0.0308(10) 0.0275(10) 0.0245(9) -0.0047(8) -0.0035(8) -0.0015(8)
C34 0.0333(11) 0.0354(12) 0.0391(12) -0.0011(9) -0.0008(9) -0.0022(9)
C35 0.0314(11) 0.0462(13) 0.0441(13) -0.0065(10) -0.0040(10) 0.0043(10)
C36 0.0450(14) 0.0360(13) 0.0515(14) 0.0004(10) -0.0116(11) 0.0118(10)
C37 0.0568(16) 0.0375(13) 0.0544(15) 0.0133(11) -0.0045(12) -0.0042(11)
C38 0.0357(12) 0.0393(13) 0.0422(12) 0.0049(10) -0.0004(10) -0.0045(10)
C39 0.0374(11) 0.0318(11) 0.0263(10) -0.0050(8) 0.0022(8) -0.0008(9)
C40 0.0460(13) 0.0329(11) 0.0323(11) -0.0009(9) -0.0009(9) 0.0003(9)
C41 0.0574(15) 0.0468(14) 0.0292(11) -0.0006(10) -0.0030(10) 0.0023(11)
C42 0.0663(17) 0.0540(15) 0.0306(12) -0.0126(10) -0.0015(11) -0.0053(13)
C43 0.0733(18) 0.0381(13) 0.0391(13) -0.0113(10) 0.0012(12) -0.0055(12)
C44 0.0573(14) 0.0329(12) 0.0298(11) -0.0033(9) 0.0016(10) -0.0048(10)
C45 0.0329(12) 0.0392(12) 0.0418(12) -0.0114(10) -0.0077(10) -0.0013(9)
O1 0.050(2) 0.066(3) 0.050(2) 0.006(2) -0.0007(18) -0.010(2)
O2 0.037(2) 0.068(4) 0.041(3) 0.009(2) -0.010(2) -0.002(3)
C46 0.034(3) 0.057(5) 0.029(3) 0.000(3) -0.008(2) -0.008(4)
C47 0.057(3) 0.053(3) 0.046(3) 0.000(3) -0.008(3) 0.007(3)
C48 0.059(4) 0.049(3) 0.042(3) -0.003(2) -0.007(3) 0.000(3)
C49 0.048(3) 0.060(3) 0.050(3) -0.007(3) 0.004(3) 0.002(3)
C50 0.066(4) 0.069(4) 0.066(4) -0.015(3) -0.027(4) 0.007(3)
C51 0.108(6) 0.073(5) 0.042(3) -0.006(3) -0.027(4) 0.009(4)
C52 0.087(6) 0.141(8) 0.049(4) 0.015(4) -0.002(4) -0.013(5)
C53 0.059(5) 0.138(8) 0.060(5) 0.000(5) -0.005(4) -0.022(5)
O1' 0.060(2) 0.058(2) 0.0318(17) 0.0037(16) 0.0003(16) 0.0061(18)
O2' 0.041(2) 0.055(3) 0.063(4) 0.018(2) -0.023(2) -0.006(2)
C46' 0.048(3) 0.040(4) 0.039(3) -0.009(3) -0.007(3) -0.006(3)
C47' 0.063(3) 0.056(3) 0.069(3) 0.026(3) -0.041(3) -0.022(3)
C48' 0.056(4) 0.050(3) 0.045(3) 0.013(2) -0.022(3) -0.012(3)
C49' 0.057(4) 0.062(4) 0.061(4) 0.013(3) -0.018(3) -0.005(3)
C50' 0.060(4) 0.081(4) 0.067(4) 0.025(3) -0.015(3) -0.019(3)
C51' 0.091(5) 0.049(3) 0.075(4) 0.014(3) -0.026(4) -0.023(3)
C52' 0.103(5) 0.066(4) 0.073(4) -0.007(3) -0.014(4) -0.025(4)
C53' 0.088(4) 0.066(4) 0.054(3) 0.004(3) -0.016(3) -0.026(3)

loop_
_atom_type_symbol
_atom_type_description
_atom_type_scat_dispersion_real
_atom_type_scat_dispersion_imag
_atom_type_scat_source
C C 0.0033 0.0016 'International Tables Vol C Tables 4.2.6.8 and 6.1.1.4'
H H 0.0000 0.0000 'International Tables Vol C Tables 4.2.6.8 and 6.1.1.4'
N N 0.0061 0.0033 'International Tables Vol C Tables 4.2.6.8 and 6.1.1.4'
O O 0.0106 0.0060 'International Tables Vol C Tables 4.2.6.8 and 6.1.1.4'

loop_
_geom_angle_atom_site_label_1
_geom_angle_atom_site_label_2
_geom_angle_atom_site_label_3
_geom_angle
_geom_angle_site_symmetry_1
_geom_angle_site_symmetry_3
C4 N1 C1 105.45(16) . .
C9 N2 C6 110.70(16) . .
C9 N2 H2A 124.6 . .
C6 N2 H2A 124.6 . .
C11 N3 C14 105.21(16) . .
C19 N4 C16 108.97(17) . .
C19 N4 C45 121.83(18) . .
C16 N4 C45 128.64(17) . .
C20 C1 N1 123.94(18) . .
C20 C1 C2 126.29(18) . .
N1 C1 C2 109.65(17) . .
C3 C2 C1 106.84(18) . .
C3 C2 H2B 126.6 . .
C1 C2 H2B 126.6 . .
C2 C3 C4 106.40(18) . .
C2 C3 H3B 126.8 . .
C4 C3 H3B 126.8 . .
N1 C4 C5 124.69(18) . .
N1 C4 C3 111.57(17) . .
C5 C4 C3 123.74(18) . .
C6 C5 C4 125.15(18) . .
C6 C5 C21 116.61(18) . .
C4 C5 C21 118.08(18) . .
C5 C6 N2 127.80(18) . .
C5 C6 C7 126.53(18) . .
N2 C6 C7 105.66(17) . .
C8 C7 C6 108.96(19) . .
C8 C7 H7A 125.5 . .
C6 C7 H7A 125.5 . .
C7 C8 C9 108.45(19) . .
C7 C8 H8A 125.8 . .
C9 C8 H8A 125.8 . .
N2 C9 C10 128.01(19) . .
N2 C9 C8 106.22(17) . .
C10 C9 C8 125.72(19) . .
C9 C10 C11 125.16(19) . .
C9 C10 C27 118.04(18) . .
C11 C10 C27 116.77(18) . .
N3 C11 C10 124.13(18) . .
N3 C11 C12 111.72(17) . .
C10 C11 C12 124.14(18) . .
C13 C12 C11 106.15(18) . .
C13 C12 H12A 126.9 . .
C11 C12 H12A 126.9 . .
C12 C13 C14 106.87(18) . .
C12 C13 H13A 126.6 . .
C14 C13 H13A 126.6 . .
C15 C14 N3 125.87(17) . .
C15 C14 C13 124.09(18) . .
N3 C14 C13 110.04(17) . .
C14 C15 C16 121.47(17) . .
C14 C15 C33 115.91(17) . .
C16 C15 C33 122.49(16) . .
C17 C16 N4 106.30(17) . .
C17 C16 C15 128.54(18) . .
N4 C16 C15 125.16(17) . .
C16 C17 C18 109.33(18) . .
C16 C17 H17A 125.3 . .
C18 C17 H17A 125.3 . .
C19 C18 C17 105.45(17) . .
C19 C18 C20 125.44(19) . .
C17 C18 C20 129.06(19) . .
N4 C19 C18 109.93(18) . .
N4 C19 H19A 125.0 . .
C18 C19 H19A 125.0 . .
C1 C20 C18 122.42(18) . .
C1 C20 C39 120.27(18) . .
C18 C20 C39 117.22(18) . .
C22 C21 C26 118.1(2) . .
C22 C21 C5 119.6(2) . .
C26 C21 C5 122.3(2) . .
C21 C22 C23 120.7(2) . .
C21 C22 H22A 119.6 . .
C23 C22 H22A 119.6 . .
C24 C23 C22 120.3(3) . .
C24 C23 H23A 119.8 . .
C22 C23 H23A 119.8 . .
C25 C24 C23 119.5(2) . .
C25 C24 H24A 120.2 . .
C23 C24 H24A 120.2 . .
C24 C25 C26 120.9(3) . .
C24 C25 H25A 119.6 . .
C26 C25 H25A 119.6 . .
C21 C26 C25 120.3(2) . .
C21 C26 H26A 119.8 . .
C25 C26 H26A 119.8 . .
C28 C27 C32 118.6(2) . .
C28 C27 C10 120.2(2) . .
C32 C27 C10 121.1(2) . .
C27 C28 C29 120.6(3) . .
C27 C28 H28A 119.7 . .
C29 C28 H28A 119.7 . .
C30 C29 C28 120.6(3) . .
C30 C29 H29A 119.7 . .
C28 C29 H29A 119.7 . .
C29 C30 C31 120.0(3) . .
C29 C30 H30A 120.0 . .
C31 C30 H30A 120.0 . .
C32 C31 C30 119.8(3) . .
C32 C31 H31A 120.1 . .
C30 C31 H31A 120.1 . .
C27 C32 C31 120.3(3) . .
C27 C32 H32A 119.8 . .
C31 C32 H32A 119.8 . .
C38 C33 C34 118.43(19) . .
C38 C33 C15 120.16(18) . .
C34 C33 C15 121.16(18) . .
C35 C34 C33 120.5(2) . .
C35 C34 H34A 119.7 . .
C33 C34 H34A 119.7 . .
C36 C35 C34 120.4(2) . .
C36 C35 H35A 119.8 . .
C34 C35 H35A 119.8 . .
C37 C36 C35 119.6(2) . .
C37 C36 H36A 120.2 . .
C35 C36 H36A 120.2 . .
C36 C37 C38 120.7(2) . .
C36 C37 H37A 119.7 . .
C38 C37 H37A 119.7 . .
C33 C38 C37 120.4(2) . .
C33 C38 H38A 119.8 . .
C37 C38 H38A 119.8 . .
C40 C39 C44 117.60(19) . .
C40 C39 C20 121.34(19) . .
C44 C39 C20 120.96(18) . .
C41 C40 C39 121.2(2) . .
C41 C40 H40A 119.4 . .
C39 C40 H40A 119.4 . .
C40 C41 C42 120.5(2) . .
C40 C41 H41A 119.7 . .
C42 C41 H41A 119.7 . .
C41 C42 C43 119.2(2) . .
C41 C42 H42A 120.4 . .
C43 C42 H42A 120.4 . .
C42 C43 C44 120.5(2) . .
C42 C43 H43A 119.8 . .
C44 C43 H43A 119.8 . .
C43 C44 C39 121.0(2) . .
C43 C44 H44A 119.5 . .
C39 C44 H44A 119.5 . .
C46' C45 N4 113.3(4) . .
C46' C45 C46 23.5(2) . .
N4 C45 C46 111.1(3) . .
C46' C45 H45A 118.4(15) . .
N4 C45 H45A 111.4(14) . .
C46 C45 H45A 100.5(15) . .
C46' C45 H45B 99(2) . .
N4 C45 H45B 105.5(19) . .
C46 C45 H45B 121(2) . .
H45A C45 H45B 107(2) . .
C46 O2 C47 117.5(6) . .
O1 C46 O2 124.3(7) . .
O1 C46 C45 125.5(6) . .
O2 C46 C45 110.1(6) . .
O2 C47 C48 115.7(5) . .
O2 C47 H47A 108.3 . .
C48 C47 H47A 108.3 . .
O2 C47 H47B 108.3 . .
C48 C47 H47B 108.3 . .
H47A C47 H47B 107.4 . .
C53 C48 C49 118.2(6) . .
C53 C48 C47 119.9(7) . .
C49 C48 C47 121.5(6) . .
C48 C49 C50 121.3(6) . .
C48 C49 C51 137.1(5) . 2_668
C50 C49 C51 35.0(4) . 2_668
C48 C49 H49A 119.4 . .
C50 C49 H49A 119.4 . .
C51 C49 H49A 95.0 2_668 .
C51 C50 C51 112.8(7) 2_668 .
C51 C50 C49 103.1(6) 2_668 .
C51 C50 C49 118.4(6) . .
C51 C50 C50 62.0(6) 2_668 2_668
C51 C50 C50 50.8(6) . 2_668
C49 C50 C50 130.2(8) . 2_668
C51 C50 H50A 52.9 2_668 .
C51 C50 H50A 120.7 . .
C49 C50 H50A 121.0 . .
C50 C50 H50A 89.0 2_668 .
C50 C51 C50 67.2(7) 2_668 .
C50 C51 C52 131.9(9) 2_668 .
C50 C51 C52 120.4(6) . .
C50 C51 C49 41.9(4) 2_668 2_668
C50 C51 C49 95.6(5) . 2_668
C52 C51 C49 138.3(7) . 2_668
C50 C51 H51A 72.9 2_668 .
C50 C51 H51A 118.9 . .
C52 C51 H51A 120.7 . .
C49 C51 H51A 31.2 2_668 .
C51 C52 C53 121.1(7) . .
C51 C52 H52A 119.5 . .
C53 C52 H52A 119.5 . .
C48 C53 C52 120.4(8) . .
C48 C53 H53A 119.8 . .
C52 C53 H53A 119.8 . .
C46' O2' C47' 117.3(6) . .
O1' C46' O2' 123.9(7) . .
O1' C46' C45 124.9(6) . .
O2' C46' C45 111.1(6) . .
O2' C47' C48' 113.5(4) . .
O2' C47' H47C 108.9 . .
C48' C47' H47C 108.9 . .
O2' C47' H47D 108.9 . .
C48' C47' H47D 108.9 . .
H47C C47' H47D 107.7 . .
C53' C48' C49' 118.8(5) . .
C53' C48' C47' 121.4(6) . .
C49' C48' C47' 119.7(6) . .
C50' C49' C48' 119.0(6) . .
C50' C49' H49B 120.5 . .
C48' C49' H49B 120.5 . .
C51' C50' C49' 119.7(6) . .
C51' C50' H50B 120.1 . .
C49' C50' H50B 120.1 . .
C52' C51' C50' 121.4(6) . .
C52' C51' H51B 119.3 . .
C50' C51' H51B 119.3 . .
C51' C52' C53' 119.8(7) . .
C51' C52' H52B 120.1 . .
C53' C52' H52B 120.1 . .
C48' C53' C52' 121.3(6) . .
C48' C53' H53B 119.4 . .
C52' C53' H53B 119.4 . .

loop_
_geom_bond_atom_site_label_1
_geom_bond_atom_site_label_2
_geom_bond_distance
_geom_bond_site_symmetry_2
N1 C4 1.339(2) .
N1 C1 1.393(3) .
N2 C9 1.377(3) .
N2 C6 1.383(2) .
N2 H2A 0.8800 .
N3 C11 1.340(3) .
N3 C14 1.385(2) .
N4 C19 1.339(3) .
N4 C16 1.409(2) .
N4 C45 1.452(3) .
C1 C20 1.390(3) .
C1 C2 1.451(3) .
C2 C3 1.344(3) .
C2 H2B 0.9500 .
C3 C4 1.453(3) .
C3 H3B 0.9500 .
C4 C5 1.430(3) .
C5 C6 1.388(3) .
C5 C21 1.491(3) .
C6 C7 1.439(3) .
C7 C8 1.347(3) .
C7 H7A 0.9500 .
C8 C9 1.437(3) .
C8 H8A 0.9500 .
C9 C10 1.390(3) .
C10 C11 1.425(3) .
C10 C27 1.490(3) .
C11 C12 1.454(3) .
C12 C13 1.340(3) .
C12 H12A 0.9500 .
C13 C14 1.450(3) .
C13 H13A 0.9500 .
C14 C15 1.387(3) .
C15 C16 1.431(3) .
C15 C33 1.492(3) .
C16 C17 1.380(3) .
C17 C18 1.407(3) .
C17 H17A 0.9500 .
C18 C19 1.398(3) .
C18 C20 1.439(3) .
C19 H19A 0.9500 .
C20 C39 1.489(3) .
C21 C22 1.387(3) .
C21 C26 1.390(3) .
C22 C23 1.392(3) .
C22 H22A 0.9500 .
C23 C24 1.365(4) .
C23 H23A 0.9500 .
C24 C25 1.370(4) .
C24 H24A 0.9500 .
C25 C26 1.385(3) .
C25 H25A 0.9500 .
C26 H26A 0.9500 .
C27 C28 1.382(4) .
C27 C32 1.385(4) .
C28 C29 1.379(4) .
C28 H28A 0.9500 .
C29 C30 1.362(5) .
C29 H29A 0.9500 .
C30 C31 1.373(5) .
C30 H30A 0.9500 .
C31 C32 1.393(4) .
C31 H31A 0.9500 .
C32 H32A 0.9500 .
C33 C38 1.384(3) .
C33 C34 1.393(3) .
C34 C35 1.383(3) .
C34 H34A 0.9500 .
C35 C36 1.366(3) .
C35 H35A 0.9500 .
C36 C37 1.375(4) .
C36 H36A 0.9500 .
C37 C38 1.381(3) .
C37 H37A 0.9500 .
C38 H38A 0.9500 .
C39 C40 1.395(3) .
C39 C44 1.401(3) .
C40 C41 1.382(3) .
C40 H40A 0.9500 .
C41 C42 1.378(3) .
C41 H41A 0.9500 .
C42 C43 1.388(3) .
C42 H42A 0.9500 .
C43 C44 1.379(3) .
C43 H43A 0.9500 .
C44 H44A 0.9500 .
C45 C46' 1.414(8) .
C45 C46 1.594(8) .
C45 H45A 1.02(3) .
C45 H45B 1.02(4) .
O1 C46 1.204(9) .
O2 C46 1.327(10) .
O2 C47 1.469(8) .
C47 C48 1.494(8) .
C47 H47A 0.9900 .
C47 H47B 0.9900 .
C48 C53 1.366(10) .
C48 C49 1.363(9) .
C49 C50 1.393(8) .
C49 C51 2.032(8) 2_668
C49 H49A 0.9500 .
C50 C51 1.197(9) 2_668
C50 C51 1.364(11) .
C50 C50 1.424(14) 2_668
C50 H50A 0.9600 .
C51 C50 1.197(9) 2_668
C51 C52 1.335(10) .
C51 C49 2.032(8) 2_668
C51 H51A 0.9599 .
C52 C53 1.369(10) .
C52 H52A 0.9500 .
C53 H53A 0.9500 .
O1' C46' 1.190(9) .
O2' C46' 1.339(9) .
O2' C47' 1.435(7) .
C47' C48' 1.488(7) .
C47' H47C 0.9900 .
C47' H47D 0.9900 .
C48' C53' 1.380(8) .
C48' C49' 1.392(9) .
C49' C50' 1.408(9) .
C49' H49B 0.9500 .
C50' C51' 1.366(9) .
C50' H50B 0.9500 .
C51' C52' 1.345(10) .
C51' H51B 0.9500 .
C52' C53' 1.376(9) .
C52' H52B 0.9500 .
C53' H53B 0.9500 .
